data_4129224
loop_
_publ_author_name
'Reger, Daniel L.'
'Gardinier, James R.'
'Gemmill, William R.'
'Smith, Mark D.'
'Shahin, Ahmed M.'
'Long, Gary J.'
'Rebbouh, Leila'
'Grandjean, Fernande'

_publ_section_title
;
 Formation of third generation poly(pyrazolyl)borate ligands from alkyne
 coupling reactions of Fe[(p-IC6H4)B(3-Rpz)3]2 (R = H, Me; pz =
 pyrazolyl): pathways toward controlling an iron(II) electronic spin-state
 crossover.
;
_journal_issue 7
_journal_name_full 'Journal of the American Chemical Society'
_journal_page_first 2303
_journal_page_last 2316
_journal_paper_doi 10.1021/ja044900h
_journal_volume 127
_journal_year 2005
_chemical_formula_moiety 'C40 H40 B2 Fe N12'
_chemical_formula_sum 'C40 H40 B2 Fe N12'
_chemical_formula_weight 766.31
_space_group_IT_number 13
_space_group_name_Hall '-P 2yc'
_space_group_name_H-M_alt 'P 1 2/c 1'
_symmetry_cell_setting monoclinic
_symmetry_space_group_name_Hall '-P 2yc'
_symmetry_space_group_name_H-M 'P 1 2/c 1'
_atom_sites_solution_hydrogens geom
_atom_sites_solution_primary direct
_atom_sites_solution_secondary difmap
_audit_creation_method SHELXL-97
_cell_angle_alpha 90.00
_cell_angle_beta 94.9870(10)
_cell_angle_gamma 90.00
_cell_formula_units_Z 4
_cell_length_a 18.7923(10)
_cell_length_b 10.1073(5)
_cell_length_c 19.8578(10)
_cell_measurement_reflns_used 9065
_cell_measurement_temperature 90(1)
_cell_measurement_theta_max 26.376
_cell_measurement_theta_min 2.263
_cell_volume 3757.5(3)
_computing_cell_refinement 'SAINT+ NT V6.22 (Bruker, 2001)'
_computing_data_collection 'SMART NT V5.625 (Bruker, 1998)'
_computing_data_reduction 'SAINT+ NT V6.22'
_computing_molecular_graphics 'SHELXTL V6.1 (Sheldrick, 2000)'
_computing_publication_material 'SHELXTL V6.1'
_computing_structure_refinement 'SHELXL-97 (Sheldrick, 1997)'
_computing_structure_solution 'SHELXS-97 (Sheldrick, 1990)'
_diffrn_ambient_temperature 90(1)
_diffrn_measured_fraction_theta_full 0.997
_diffrn_measured_fraction_theta_max 0.997
_diffrn_measurement_device_type 'Bruker SMART APEX CCD diffractometer'
_diffrn_measurement_method 'omega scans'
_diffrn_radiation_monochromator graphite
_diffrn_radiation_source 'fine-focus sealed tube'
_diffrn_radiation_type MoK\a
_diffrn_radiation_wavelength 0.71073
_diffrn_reflns_av_R_equivalents 0.0348
_diffrn_reflns_av_sigmaI/netI 0.0286
_diffrn_reflns_limit_h_max 23
_diffrn_reflns_limit_h_min -23
_diffrn_reflns_limit_k_max 12
_diffrn_reflns_limit_k_min -12
_diffrn_reflns_limit_l_max 24
_diffrn_reflns_limit_l_min -24
_diffrn_reflns_number 32818
_diffrn_reflns_theta_full 26.40
_diffrn_reflns_theta_max 26.40
_diffrn_reflns_theta_min 2.01
_diffrn_standards_decay_% none
_exptl_absorpt_coefficient_mu 0.450
_exptl_absorpt_correction_T_max 1.0000
_exptl_absorpt_correction_T_min 0.7579
_exptl_absorpt_correction_type multi-scan
_exptl_absorpt_process_details '(SADABS, Bruker, 2001)'
_exptl_crystal_colour purple
_exptl_crystal_density_diffrn 1.355
_exptl_crystal_density_method 'not measured'
_exptl_crystal_description block
_exptl_crystal_F_000 1600
_exptl_crystal_size_max 0.44
_exptl_crystal_size_mid 0.32
_exptl_crystal_size_min 0.20
_refine_diff_density_max 0.398
_refine_diff_density_min -0.321
_refine_diff_density_rms 0.063
_refine_ls_extinction_method none
_refine_ls_goodness_of_fit_ref 1.030
_refine_ls_hydrogen_treatment constr
_refine_ls_matrix_type full
_refine_ls_number_parameters 505
_refine_ls_number_reflns 7699
_refine_ls_number_restraints 0
_refine_ls_restrained_S_all 1.030
_refine_ls_R_factor_all 0.0448
_refine_ls_R_factor_gt 0.0382
_refine_ls_shift/su_max 0.001
_refine_ls_shift/su_mean 0.000
_refine_ls_structure_factor_coef Fsqd
_refine_ls_weighting_details 'calc w=1/[\s^2^(Fo^2^)+(0.0533P)^2^+2.1847P] where P=(Fo^2^+2Fc^2^)/3'
_refine_ls_weighting_scheme calc
_refine_ls_wR_factor_gt 0.0963
_refine_ls_wR_factor_ref 0.1008
_reflns_number_gt 6692
_reflns_number_total 7699
_reflns_threshold_expression >2sigma(I)
_cod_data_source_file ja044900hsi20040819_021508.cif
_cod_data_source_block jg127c2s
_cod_depositor_comments
;
The following automatic conversions were performed:

data item '_symmetry_cell_setting' value 'Monoclinic' was changed to
'monoclinic' in accordance with the
/home/saulius/struct/COD-crude-data/automatic-downloads/DataCite-retrospective/ACS/depositions/lib/dictionaries/cif_core.dic
dictionary named 'cif_core.dic' version 2.4.2 last updated on
2011-04-26.

Automatic conversion script
Id: cif_fix_values 6909 2019-04-08 15:41:33Z antanas 
;
_cod_original_sg_symbol_H-M 'P 2/c'
_cod_database_code 4129224

loop_
_symmetry_equiv_pos_as_xyz
'x, y, z'
'-x, y, -z+1/2'
'-x, -y, -z'
'x, -y, z-1/2'

loop_
_atom_site_label
_atom_site_type_symbol
_atom_site_fract_x
_atom_site_fract_y
_atom_site_fract_z
_atom_site_U_iso_or_equiv
_atom_site_adp_type
_atom_site_occupancy
_atom_site_symmetry_multiplicity
_atom_site_calc_flag
_atom_site_refinement_flags
Fe1 Fe 0.0000 0.5000 0.5000 0.01445(9) Uani 1 2 d S
Fe2 Fe 0.5000 0.0000 0.5000 0.01485(9) Uani 1 2 d S
B1 B 0.08277(10) 0.69179(19) 0.59858(9) 0.0179(4) Uani 1 1 d .
B2 B 0.43993(10) 0.19610(19) 0.59985(9) 0.0179(4) Uani 1 1 d .
C11 C -0.01792(9) 0.87051(17) 0.57504(9) 0.0220(4) Uani 1 1 d .
H11 H 0.0033 0.9397 0.6023 0.026 Uiso 1 1 calc R
C12 C -0.08257(9) 0.87650(17) 0.53791(9) 0.0233(4) Uani 1 1 d .
H12 H -0.1148 0.9491 0.5345 0.028 Uiso 1 1 calc R
C13 C -0.09156(9) 0.75336(17) 0.50595(8) 0.0190(3) Uani 1 1 d .
C14 C -0.15440(9) 0.71208(18) 0.45906(9) 0.0227(4) Uani 1 1 d .
H14A H -0.1468 0.6220 0.4429 0.034 Uiso 1 1 calc R
H14B H -0.1597 0.7728 0.4205 0.034 Uiso 1 1 calc R
H14C H -0.1977 0.7145 0.4831 0.034 Uiso 1 1 calc R
C21 C 0.19887(9) 0.66798(17) 0.53241(8) 0.0196(3) Uani 1 1 d .
H21 H 0.2324 0.7153 0.5618 0.023 Uiso 1 1 calc R
C22 C 0.21350(9) 0.60250(17) 0.47420(8) 0.0200(3) Uani 1 1 d .
H22 H 0.2583 0.5963 0.4557 0.024 Uiso 1 1 calc R
C23 C 0.14880(9) 0.54732(17) 0.44829(8) 0.0183(3) Uani 1 1 d .
C24 C 0.13607(10) 0.47042(18) 0.38376(9) 0.0229(4) Uani 1 1 d .
H24A H 0.1383 0.3755 0.3938 0.034 Uiso 1 1 calc R
H24B H 0.1728 0.4931 0.3535 0.034 Uiso 1 1 calc R
H24C H 0.0888 0.4924 0.3618 0.034 Uiso 1 1 calc R
C31 C 0.09485(9) 0.50706(17) 0.69319(9) 0.0216(4) Uani 1 1 d .
H31 H 0.1251 0.5521 0.7265 0.026 Uiso 1 1 calc R
C32 C 0.07124(9) 0.37952(18) 0.69747(9) 0.0229(4) Uani 1 1 d .
H32 H 0.0810 0.3199 0.7341 0.028 Uiso 1 1 calc R
C33 C 0.02974(9) 0.35513(17) 0.63686(8) 0.0191(3) Uani 1 1 d .
C34 C -0.00729(10) 0.22797(17) 0.61766(9) 0.0235(4) Uani 1 1 d .
H34A H -0.0440 0.2438 0.5804 0.035 Uiso 1 1 calc R
H34B H -0.0297 0.1928 0.6566 0.035 Uiso 1 1 calc R
H34C H 0.0276 0.1639 0.6034 0.035 Uiso 1 1 calc R
C41 C 0.38958(10) 0.34553(17) 0.49807(9) 0.0239(4) Uani 1 1 d .
H41 H 0.3681 0.4125 0.5231 0.029 Uiso 1 1 calc R
C42 C 0.39037(10) 0.34163(18) 0.42908(9) 0.0267(4) Uani 1 1 d .
H42 H 0.3699 0.4042 0.3974 0.032 Uiso 1 1 calc R
C43 C 0.42755(9) 0.22654(17) 0.41509(9) 0.0212(4) Uani 1 1 d .
C44 C 0.44362(10) 0.17836(19) 0.34651(9) 0.0243(4) Uani 1 1 d .
H44A H 0.4770 0.2395 0.3274 0.036 Uiso 1 1 calc R
H44B H 0.3992 0.1740 0.3168 0.036 Uiso 1 1 calc R
H44C H 0.4651 0.0901 0.3506 0.036 Uiso 1 1 calc R
C51 C 0.56805(9) 0.22036(18) 0.66679(9) 0.0223(4) Uani 1 1 d .
H51 H 0.5565 0.2744 0.7034 0.027 Uiso 1 1 calc R
C52 C 0.63419(9) 0.16997(18) 0.65786(9) 0.0239(4) Uani 1 1 d .
H52 H 0.6770 0.1830 0.6862 0.029 Uiso 1 1 calc R
C53 C 0.62571(9) 0.09537(17) 0.59844(8) 0.0200(3) Uani 1 1 d .
C54 C 0.68348(9) 0.02230(19) 0.56611(9) 0.0235(4) Uani 1 1 d .
H54A H 0.6619 -0.0351 0.5302 0.035 Uiso 1 1 calc R
H54B H 0.7108 -0.0317 0.6002 0.035 Uiso 1 1 calc R
H54C H 0.7154 0.0860 0.5468 0.035 Uiso 1 1 calc R
C61 C 0.37117(10) 0.00031(17) 0.65536(9) 0.0217(4) Uani 1 1 d .
H61 H 0.3544 0.0458 0.6927 0.026 Uiso 1 1 calc R
C62 C 0.36027(9) -0.13118(18) 0.64036(9) 0.0228(4) Uani 1 1 d .
H62 H 0.3342 -0.1933 0.6644 0.027 Uiso 1 1 calc R
C63 C 0.39540(9) -0.15455(17) 0.58248(9) 0.0200(3) Uani 1 1 d .
C64 C 0.39896(10) -0.28380(17) 0.54597(9) 0.0245(4) Uani 1 1 d .
H64A H 0.3811 -0.2720 0.4985 0.037 Uiso 1 1 calc R
H64B H 0.3695 -0.3494 0.5670 0.037 Uiso 1 1 calc R
H64C H 0.4486 -0.3146 0.5486 0.037 Uiso 1 1 calc R
C71 C 0.11551(9) 0.80079(17) 0.65144(8) 0.0196(3) Uani 1 1 d .
C72 C 0.16198(9) 0.90234(17) 0.63631(9) 0.0207(3) Uani 1 1 d .
H72 H 0.1812 0.9023 0.5936 0.025 Uiso 1 1 calc R
C73 C 0.18085(9) 1.00308(17) 0.68163(9) 0.0217(4) Uani 1 1 d .
H73 H 0.2133 1.0696 0.6700 0.026 Uiso 1 1 calc R
C74 C 0.15253(9) 1.00788(17) 0.74441(9) 0.0208(4) Uani 1 1 d .
C75 C 0.10477(9) 0.90937(18) 0.76022(9) 0.0246(4) Uani 1 1 d .
H75 H 0.0844 0.9111 0.8024 0.029 Uiso 1 1 calc R
C76 C 0.08715(9) 0.80920(18) 0.71441(9) 0.0229(4) Uani 1 1 d .
H76 H 0.0544 0.7431 0.7260 0.028 Uiso 1 1 calc R
C77 C 0.17059(9) 1.11212(18) 0.79214(9) 0.0235(4) Uani 1 1 d .
C78 C 0.18364(10) 1.1955(2) 0.83282(10) 0.0311(4) Uani 1 1 d .
H78 H 0.1942 1.2627 0.8656 0.037 Uiso 1 1 calc R
C81 C 0.40283(9) 0.30542(17) 0.64472(8) 0.0185(3) Uani 1 1 d .
C82 C 0.43722(9) 0.42067(17) 0.67009(8) 0.0193(3) Uani 1 1 d .
H82 H 0.4863 0.4330 0.6638 0.023 Uiso 1 1 calc R
C83 C 0.40185(9) 0.51735(17) 0.70415(9) 0.0200(3) Uani 1 1 d .
H83 H 0.4272 0.5931 0.7215 0.024 Uiso 1 1 calc R
C84 C 0.32934(9) 0.50397(16) 0.71307(9) 0.0194(4) Uani 1 1 d .
C85 C 0.29309(9) 0.39320(17) 0.68559(9) 0.0223(4) Uani 1 1 d .
H85 H 0.2434 0.3834 0.6898 0.027 Uiso 1 1 calc R
C86 C 0.32943(9) 0.29786(17) 0.65228(9) 0.0218(4) Uani 1 1 d .
H86 H 0.3035 0.2238 0.6337 0.026 Uiso 1 1 calc R
C87 C 0.29198(9) 0.60493(18) 0.74741(8) 0.0212(4) Uani 1 1 d .
C88 C 0.26189(10) 0.69044(18) 0.77444(10) 0.0262(4) Uani 1 1 d .
H88 H 0.2378 0.7589 0.7961 0.031 Uiso 1 1 calc R
N11 N -0.03471(7) 0.67690(13) 0.52328(7) 0.0169(3) Uani 1 1 d .
N12 N 0.01082(7) 0.74935(13) 0.56651(7) 0.0176(3) Uani 1 1 d .
N21 N 0.09750(7) 0.57565(13) 0.48938(7) 0.0166(3) Uani 1 1 d .
N22 N 0.12904(7) 0.65334(14) 0.54029(7) 0.0172(3) Uani 1 1 d .
N31 N 0.02901(7) 0.46338(14) 0.59740(7) 0.0174(3) Uani 1 1 d .
N32 N 0.06785(7) 0.55816(14) 0.63341(7) 0.0177(3) Uani 1 1 d .
N41 N 0.44837(7) 0.16404(14) 0.47317(7) 0.0173(3) Uani 1 1 d .
N42 N 0.42451(7) 0.23804(14) 0.52439(7) 0.0178(3) Uani 1 1 d .
N51 N 0.55712(7) 0.09981(14) 0.57295(7) 0.0173(3) Uani 1 1 d .
N52 N 0.52203(7) 0.18049(14) 0.61484(7) 0.0181(3) Uani 1 1 d .
N61 N 0.42661(7) -0.04217(14) 0.56374(7) 0.0175(3) Uani 1 1 d .
N62 N 0.40966(7) 0.05382(14) 0.60820(7) 0.0181(3) Uani 1 1 d .

loop_
_atom_site_aniso_label
_atom_site_aniso_U_11
_atom_site_aniso_U_22
_atom_site_aniso_U_33
_atom_site_aniso_U_23
_atom_site_aniso_U_13
_atom_site_aniso_U_12
Fe1 0.01493(17) 0.01340(17) 0.01508(17) -0.00004(12) 0.00158(12) -0.00058(12)
Fe2 0.01432(17) 0.01631(17) 0.01385(17) -0.00018(12) 0.00090(12) -0.00002(12)
B1 0.0178(9) 0.0196(9) 0.0168(9) 0.0005(7) 0.0040(7) -0.0009(7)
B2 0.0179(9) 0.0189(9) 0.0168(9) 0.0000(7) 0.0015(7) -0.0007(7)
C11 0.0259(9) 0.0155(8) 0.0253(9) -0.0026(7) 0.0055(7) 0.0001(7)
C12 0.0241(9) 0.0186(8) 0.0278(9) 0.0001(7) 0.0058(7) 0.0045(7)
C13 0.0184(8) 0.0183(8) 0.0207(8) 0.0028(7) 0.0042(6) 0.0001(7)
C14 0.0209(8) 0.0230(9) 0.0241(9) 0.0023(7) 0.0009(7) 0.0032(7)
C21 0.0180(8) 0.0216(8) 0.0191(8) 0.0006(7) 0.0017(6) -0.0027(7)
C22 0.0184(8) 0.0222(9) 0.0200(8) 0.0019(7) 0.0047(6) 0.0000(7)
C23 0.0202(8) 0.0178(8) 0.0172(8) 0.0024(6) 0.0040(6) 0.0014(7)
C24 0.0246(9) 0.0250(9) 0.0200(9) -0.0045(7) 0.0064(7) -0.0019(7)
C31 0.0202(9) 0.0284(10) 0.0161(8) 0.0007(7) 0.0007(6) -0.0006(7)
C32 0.0221(8) 0.0273(9) 0.0197(8) 0.0055(7) 0.0037(7) 0.0016(7)
C33 0.0181(8) 0.0194(8) 0.0204(8) 0.0027(7) 0.0056(6) 0.0016(6)
C34 0.0269(9) 0.0190(8) 0.0249(9) 0.0046(7) 0.0039(7) -0.0007(7)
C41 0.0279(9) 0.0197(9) 0.0238(9) 0.0000(7) 0.0009(7) 0.0060(7)
C42 0.0330(10) 0.0236(9) 0.0226(9) 0.0029(7) -0.0018(7) 0.0071(8)
C43 0.0210(8) 0.0228(9) 0.0192(8) 0.0017(7) -0.0013(6) -0.0006(7)
C44 0.0268(9) 0.0279(9) 0.0180(8) 0.0023(7) 0.0005(7) 0.0049(7)
C51 0.0230(9) 0.0257(9) 0.0177(8) -0.0039(7) -0.0003(7) 0.0002(7)
C52 0.0190(8) 0.0293(9) 0.0223(9) -0.0043(7) -0.0043(7) 0.0008(7)
C53 0.0181(8) 0.0220(8) 0.0198(8) 0.0006(7) 0.0012(6) -0.0001(7)
C54 0.0162(8) 0.0286(9) 0.0252(9) -0.0053(7) -0.0002(7) 0.0015(7)
C61 0.0212(9) 0.0245(9) 0.0200(9) 0.0008(7) 0.0051(7) 0.0021(7)
C62 0.0212(8) 0.0238(9) 0.0239(9) 0.0030(7) 0.0050(7) -0.0019(7)
C63 0.0173(8) 0.0214(9) 0.0210(8) 0.0010(7) 0.0002(6) -0.0007(7)
C64 0.0270(9) 0.0206(9) 0.0263(9) -0.0010(7) 0.0058(7) -0.0052(7)
C71 0.0170(8) 0.0217(9) 0.0198(8) -0.0020(7) 0.0010(6) 0.0010(7)
C72 0.0201(8) 0.0233(9) 0.0192(8) -0.0008(7) 0.0035(6) -0.0007(7)
C73 0.0188(8) 0.0198(9) 0.0266(9) -0.0004(7) 0.0029(7) -0.0014(6)
C74 0.0171(8) 0.0220(9) 0.0229(9) -0.0051(7) -0.0009(7) 0.0030(7)
C75 0.0221(9) 0.0303(10) 0.0221(9) -0.0046(7) 0.0070(7) 0.0007(7)
C76 0.0207(8) 0.0240(9) 0.0251(9) -0.0035(7) 0.0074(7) -0.0046(7)
C77 0.0170(8) 0.0268(9) 0.0263(9) -0.0034(8) -0.0009(7) 0.0048(7)
C78 0.0256(10) 0.0313(10) 0.0346(11) -0.0132(9) -0.0068(8) 0.0079(8)
C81 0.0197(8) 0.0201(8) 0.0158(8) 0.0013(6) 0.0017(6) 0.0016(7)
C82 0.0180(8) 0.0211(8) 0.0190(8) 0.0013(7) 0.0029(6) -0.0009(7)
C83 0.0212(9) 0.0194(8) 0.0192(8) -0.0010(7) 0.0005(7) -0.0015(7)
C84 0.0209(9) 0.0199(9) 0.0177(8) 0.0019(6) 0.0036(7) 0.0021(7)
C85 0.0163(8) 0.0230(9) 0.0281(9) -0.0009(7) 0.0043(7) -0.0003(7)
C86 0.0193(8) 0.0201(9) 0.0255(9) -0.0032(7) 0.0001(7) -0.0020(7)
C87 0.0199(8) 0.0233(9) 0.0203(8) 0.0017(7) 0.0020(7) -0.0025(7)
C88 0.0245(9) 0.0246(9) 0.0303(10) -0.0032(8) 0.0081(7) 0.0005(7)
N11 0.0169(7) 0.0167(7) 0.0173(7) -0.0003(5) 0.0025(5) -0.0023(5)
N12 0.0185(7) 0.0163(7) 0.0183(7) -0.0025(5) 0.0028(5) -0.0018(5)
N21 0.0188(7) 0.0162(7) 0.0147(6) -0.0010(5) 0.0008(5) -0.0006(5)
N22 0.0173(7) 0.0176(7) 0.0167(7) -0.0007(5) 0.0007(5) -0.0012(5)
N31 0.0160(7) 0.0172(7) 0.0192(7) -0.0001(6) 0.0027(5) -0.0011(5)
N32 0.0167(7) 0.0199(7) 0.0166(7) -0.0022(6) 0.0022(5) -0.0021(5)
N41 0.0165(7) 0.0190(7) 0.0162(7) -0.0009(5) 0.0012(5) -0.0001(5)
N42 0.0189(7) 0.0178(7) 0.0166(7) -0.0011(5) 0.0010(5) 0.0010(6)
N51 0.0163(7) 0.0193(7) 0.0162(7) -0.0005(5) 0.0021(5) 0.0012(5)
N52 0.0185(7) 0.0194(7) 0.0166(7) -0.0020(5) 0.0026(5) 0.0009(6)
N61 0.0169(7) 0.0183(7) 0.0172(7) -0.0014(6) 0.0011(5) 0.0006(6)
N62 0.0176(7) 0.0197(7) 0.0171(7) -0.0019(6) 0.0025(5) 0.0018(6)

loop_
_atom_type_symbol
_atom_type_description
_atom_type_scat_dispersion_real
_atom_type_scat_dispersion_imag
_atom_type_scat_source
C C 0.0033 0.0016 'International Tables Vol C Tables 4.2.6.8 and 6.1.1.4'
H H 0.0000 0.0000 'International Tables Vol C Tables 4.2.6.8 and 6.1.1.4'
B B 0.0013 0.0007 'International Tables Vol C Tables 4.2.6.8 and 6.1.1.4'
N N 0.0061 0.0033 'International Tables Vol C Tables 4.2.6.8 and 6.1.1.4'
Fe Fe 0.3463 0.8444 'International Tables Vol C Tables 4.2.6.8 and 6.1.1.4'

loop_
_geom_angle_atom_site_label_1
_geom_angle_atom_site_label_2
_geom_angle_atom_site_label_3
_geom_angle
_geom_angle_site_symmetry_1
_geom_angle_site_symmetry_3
N11 Fe1 N11 180.00(8) 3_566 .
N11 Fe1 N31 89.48(6) 3_566 .
N11 Fe1 N31 90.52(6) . .
N11 Fe1 N31 90.52(6) 3_566 3_566
N11 Fe1 N31 89.48(6) . 3_566
N31 Fe1 N31 180.0 . 3_566
N11 Fe1 N21 89.84(5) 3_566 .
N11 Fe1 N21 90.16(5) . .
N31 Fe1 N21 89.86(5) . .
N31 Fe1 N21 90.14(5) 3_566 .
N11 Fe1 N21 90.16(5) 3_566 3_566
N11 Fe1 N21 89.84(5) . 3_566
N31 Fe1 N21 90.14(5) . 3_566
N31 Fe1 N21 89.86(5) 3_566 3_566
N21 Fe1 N21 180.0 . 3_566
N41 Fe2 N41 180.00(8) . 3_656
N41 Fe2 N61 90.00(6) . .
N41 Fe2 N61 90.00(6) 3_656 .
N41 Fe2 N61 90.00(6) . 3_656
N41 Fe2 N61 90.00(6) 3_656 3_656
N61 Fe2 N61 180.000(1) . 3_656
N41 Fe2 N51 90.45(6) . 3_656
N41 Fe2 N51 89.55(6) 3_656 3_656
N61 Fe2 N51 89.69(6) . 3_656
N61 Fe2 N51 90.31(6) 3_656 3_656
N41 Fe2 N51 89.55(6) . .
N41 Fe2 N51 90.45(6) 3_656 .
N61 Fe2 N51 90.31(6) . .
N61 Fe2 N51 89.69(6) 3_656 .
N51 Fe2 N51 180.0 3_656 .
N32 B1 N22 104.37(13) . .
N32 B1 N12 108.85(13) . .
N22 B1 N12 108.10(13) . .
N32 B1 C71 112.26(14) . .
N22 B1 C71 116.75(14) . .
N12 B1 C71 106.30(13) . .
N52 B2 N42 108.07(13) . .
N52 B2 N62 104.55(13) . .
N42 B2 N62 108.26(13) . .
N52 B2 C81 115.64(14) . .
N42 B2 C81 106.91(13) . .
N62 B2 C81 113.14(14) . .
N12 C11 C12 108.53(15) . .
N12 C11 H11 125.7 . .
C12 C11 H11 125.7 . .
C11 C12 C13 105.77(15) . .
C11 C12 H12 127.1 . .
C13 C12 H12 127.1 . .
N11 C13 C12 109.53(15) . .
N11 C13 C14 124.55(15) . .
C12 C13 C14 125.91(16) . .
C13 C14 H14A 109.5 . .
C13 C14 H14B 109.5 . .
H14A C14 H14B 109.5 . .
C13 C14 H14C 109.5 . .
H14A C14 H14C 109.5 . .
H14B C14 H14C 109.5 . .
N22 C21 C22 108.21(15) . .
N22 C21 H21 125.9 . .
C22 C21 H21 125.9 . .
C21 C22 C23 105.67(15) . .
C21 C22 H22 127.2 . .
C23 C22 H22 127.2 . .
N21 C23 C22 109.78(15) . .
N21 C23 C24 123.94(15) . .
C22 C23 C24 126.27(15) . .
C23 C24 H24A 109.5 . .
C23 C24 H24B 109.5 . .
H24A C24 H24B 109.5 . .
C23 C24 H24C 109.5 . .
H24A C24 H24C 109.5 . .
H24B C24 H24C 109.5 . .
N32 C31 C32 108.38(16) . .
N32 C31 H31 125.8 . .
C32 C31 H31 125.8 . .
C31 C32 C33 105.81(15) . .
C31 C32 H32 127.1 . .
C33 C32 H32 127.1 . .
N31 C33 C32 109.56(15) . .
N31 C33 C34 124.73(15) . .
C32 C33 C34 125.71(16) . .
C33 C34 H34A 109.5 . .
C33 C34 H34B 109.5 . .
H34A C34 H34B 109.5 . .
C33 C34 H34C 109.5 . .
H34A C34 H34C 109.5 . .
H34B C34 H34C 109.5 . .
N42 C41 C42 108.43(16) . .
N42 C41 H41 125.8 . .
C42 C41 H41 125.8 . .
C41 C42 C43 105.75(16) . .
C41 C42 H42 127.1 . .
C43 C42 H42 127.1 . .
N41 C43 C42 109.52(15) . .
N41 C43 C44 124.04(16) . .
C42 C43 C44 126.43(16) . .
C43 C44 H44A 109.5 . .
C43 C44 H44B 109.5 . .
H44A C44 H44B 109.5 . .
C43 C44 H44C 109.5 . .
H44A C44 H44C 109.5 . .
H44B C44 H44C 109.5 . .
N52 C51 C52 108.58(15) . .
N52 C51 H51 125.7 . .
C52 C51 H51 125.7 . .
C51 C52 C53 105.78(15) . .
C51 C52 H52 127.1 . .
C53 C52 H52 127.1 . .
N51 C53 C52 109.59(15) . .
N51 C53 C54 124.09(15) . .
C52 C53 C54 126.31(15) . .
C53 C54 H54A 109.5 . .
C53 C54 H54B 109.5 . .
H54A C54 H54B 109.5 . .
C53 C54 H54C 109.5 . .
H54A C54 H54C 109.5 . .
H54B C54 H54C 109.5 . .
N62 C61 C62 108.48(15) . .
N62 C61 H61 125.8 . .
C62 C61 H61 125.8 . .
C61 C62 C63 105.68(15) . .
C61 C62 H62 127.2 . .
C63 C62 H62 127.2 . .
N61 C63 C62 109.51(15) . .
N61 C63 C64 124.28(15) . .
C62 C63 C64 126.20(16) . .
C63 C64 H64A 109.5 . .
C63 C64 H64B 109.5 . .
H64A C64 H64B 109.5 . .
C63 C64 H64C 109.5 . .
H64A C64 H64C 109.5 . .
H64B C64 H64C 109.5 . .
C72 C71 C76 116.09(15) . .
C72 C71 B1 125.05(15) . .
C76 C71 B1 118.03(15) . .
C73 C72 C71 122.01(16) . .
C73 C72 H72 119.0 . .
C71 C72 H72 119.0 . .
C72 C73 C74 120.61(16) . .
C72 C73 H73 119.7 . .
C74 C73 H73 119.7 . .
C75 C74 C73 118.58(16) . .
C75 C74 C77 119.63(16) . .
C73 C74 C77 121.79(16) . .
C76 C75 C74 119.79(16) . .
C76 C75 H75 120.1 . .
C74 C75 H75 120.1 . .
C75 C76 C71 122.89(16) . .
C75 C76 H76 118.6 . .
C71 C76 H76 118.6 . .
C78 C77 C74 177.5(2) . .
C77 C78 H78 180.0 . .
C86 C81 C82 115.66(15) . .
C86 C81 B2 119.83(15) . .
C82 C81 B2 123.93(15) . .
C83 C82 C81 122.21(15) . .
C83 C82 H82 118.9 . .
C81 C82 H82 118.9 . .
C82 C83 C84 120.46(16) . .
C82 C83 H83 119.8 . .
C84 C83 H83 119.8 . .
C83 C84 C85 118.45(15) . .
C83 C84 C87 120.79(15) . .
C85 C84 C87 120.71(16) . .
C86 C85 C84 120.09(16) . .
C86 C85 H85 120.0 . .
C84 C85 H85 120.0 . .
C85 C86 C81 123.00(16) . .
C85 C86 H86 118.5 . .
C81 C86 H86 118.5 . .
C88 C87 C84 178.19(19) . .
C87 C88 H88 180.0 . .
C13 N11 N12 107.06(13) . .
C13 N11 Fe1 137.38(12) . .
N12 N11 Fe1 115.48(10) . .
C11 N12 N11 109.11(13) . .
C11 N12 B1 128.92(14) . .
N11 N12 B1 121.97(13) . .
C23 N21 N22 106.36(13) . .
C23 N21 Fe1 133.52(11) . .
N22 N21 Fe1 118.59(10) . .
C21 N22 N21 109.93(13) . .
C21 N22 B1 132.36(14) . .
N21 N22 B1 117.20(13) . .
C33 N31 N32 106.68(13) . .
C33 N31 Fe1 134.65(12) . .
N32 N31 Fe1 117.69(10) . .
C31 N32 N31 109.51(14) . .
C31 N32 B1 130.86(14) . .
N31 N32 B1 118.99(13) . .
C43 N41 N42 106.94(13) . .
C43 N41 Fe2 136.69(12) . .
N42 N41 Fe2 116.36(10) . .
C41 N42 N41 109.35(13) . .
C41 N42 B2 129.32(14) . .
N41 N42 B2 121.32(13) . .
C53 N51 N52 106.67(13) . .
C53 N51 Fe2 133.87(12) . .
N52 N51 Fe2 118.84(10) . .
C51 N52 N51 109.32(13) . .
C51 N52 B2 132.55(14) . .
N51 N52 B2 117.72(13) . .
C63 N61 N62 106.78(13) . .
C63 N61 Fe2 134.19(12) . .
N62 N61 Fe2 118.03(10) . .
C61 N62 N61 109.48(14) . .
C61 N62 B2 131.86(14) . .
N61 N62 B2 118.52(13) . .

loop_
_geom_bond_atom_site_label_1
_geom_bond_atom_site_label_2
_geom_bond_distance
_geom_bond_site_symmetry_2
Fe1 N11 1.9720(14) 3_566
Fe1 N11 1.9720(14) .
Fe1 N31 1.9979(14) .
Fe1 N31 1.9979(14) 3_566
Fe1 N21 2.0132(13) .
Fe1 N21 2.0132(13) 3_566
Fe2 N41 1.9709(14) .
Fe2 N41 1.9709(14) 3_656
Fe2 N61 1.9973(14) .
Fe2 N61 1.9973(14) 3_656
Fe2 N51 1.9995(14) 3_656
Fe2 N51 1.9995(14) .
B1 N32 1.554(2) .
B1 N22 1.556(2) .
B1 N12 1.557(2) .
B1 C71 1.607(2) .
B2 N52 1.554(2) .
B2 N42 1.560(2) .
B2 N62 1.561(2) .
B2 C81 1.615(2) .
C11 N12 1.355(2) .
C11 C12 1.367(3) .
C11 H11 0.9500 .
C12 C13 1.401(2) .
C12 H12 0.9500 .
C13 N11 1.339(2) .
C13 C14 1.498(2) .
C14 H14A 0.9800 .
C14 H14B 0.9800 .
C14 H14C 0.9800 .
C21 N22 1.343(2) .
C21 C22 1.380(2) .
C21 H21 0.9500 .
C22 C23 1.395(2) .
C22 H22 0.9500 .
C23 N21 1.347(2) .
C23 C24 1.500(2) .
C24 H24A 0.9800 .
C24 H24B 0.9800 .
C24 H24C 0.9800 .
C31 N32 1.352(2) .
C31 C32 1.368(3) .
C31 H31 0.9500 .
C32 C33 1.398(2) .
C32 H32 0.9500 .
C33 N31 1.345(2) .
C33 C34 1.495(2) .
C34 H34A 0.9800 .
C34 H34B 0.9800 .
C34 H34C 0.9800 .
C41 N42 1.351(2) .
C41 C42 1.372(3) .
C41 H41 0.9500 .
C42 C43 1.397(3) .
C42 H42 0.9500 .
C43 N41 1.343(2) .
C43 C44 1.501(2) .
C44 H44A 0.9800 .
C44 H44B 0.9800 .
C44 H44C 0.9800 .
C51 N52 1.349(2) .
C51 C52 1.369(2) .
C51 H51 0.9500 .
C52 C53 1.398(2) .
C52 H52 0.9500 .
C53 N51 1.344(2) .
C53 C54 1.503(2) .
C54 H54A 0.9800 .
C54 H54B 0.9800 .
C54 H54C 0.9800 .
C61 N62 1.346(2) .
C61 C62 1.373(2) .
C61 H61 0.9500 .
C62 C63 1.395(2) .
C62 H62 0.9500 .
C63 N61 1.346(2) .
C63 C64 1.498(2) .
C64 H64A 0.9800 .
C64 H64B 0.9800 .
C64 H64C 0.9800 .
C71 C72 1.397(2) .
C71 C76 1.404(2) .
C72 C73 1.385(2) .
C72 H72 0.9500 .
C73 C74 1.398(3) .
C73 H73 0.9500 .
C74 C75 1.395(3) .
C74 C77 1.438(2) .
C75 C76 1.382(2) .
C75 H75 0.9500 .
C76 H76 0.9500 .
C77 C78 1.178(3) .
C78 H78 0.9500 .
C81 C86 1.403(2) .
C81 C82 1.404(2) .
C82 C83 1.390(2) .
C82 H82 0.9500 .
C83 C84 1.396(2) .
C83 H83 0.9500 .
C84 C85 1.397(2) .
C84 C87 1.443(2) .
C85 C86 1.382(2) .
C85 H85 0.9500 .
C86 H86 0.9500 .
C87 C88 1.186(3) .
C88 H88 0.9500 .
N11 N12 1.3702(19) .
N21 N22 1.3732(19) .
N31 N32 1.3680(19) .
N41 N42 1.3690(19) .
N51 N52 1.3739(19) .
N61 N62 1.3679(19) .

loop_
_geom_torsion_atom_site_label_1
_geom_torsion_atom_site_label_2
_geom_torsion_atom_site_label_3
_geom_torsion_atom_site_label_4
_geom_torsion
_geom_torsion_site_symmetry_1
_geom_torsion_publ_flag
N12 C11 C12 C13 -0.4(2) . ?
C11 C12 C13 N11 0.1(2) . ?
C11 C12 C13 C14 -179.52(16) . ?
N22 C21 C22 C23 -0.49(19) . ?
C21 C22 C23 N21 -1.11(19) . ?
C21 C22 C23 C24 177.51(16) . ?
N32 C31 C32 C33 1.07(19) . ?
C31 C32 C33 N31 0.58(19) . ?
C31 C32 C33 C34 179.53(16) . ?
N42 C41 C42 C43 0.0(2) . ?
C41 C42 C43 N41 -0.1(2) . ?
C41 C42 C43 C44 -179.28(17) . ?
N52 C51 C52 C53 -1.1(2) . ?
C51 C52 C53 N51 -0.5(2) . ?
C51 C52 C53 C54 178.54(17) . ?
N62 C61 C62 C63 1.1(2) . ?
C61 C62 C63 N61 0.5(2) . ?
C61 C62 C63 C64 -179.76(17) . ?
N32 B1 C71 C72 150.13(16) . ?
N22 B1 C71 C72 29.7(2) . ?
N12 B1 C71 C72 -90.96(19) . ?
N32 B1 C71 C76 -40.7(2) . ?
N22 B1 C71 C76 -161.17(15) . ?
N12 B1 C71 C76 78.17(18) . ?
C76 C71 C72 C73 2.1(3) . ?
B1 C71 C72 C73 171.38(16) . ?
C71 C72 C73 C74 -1.2(3) . ?
C72 C73 C74 C75 -0.2(3) . ?
C72 C73 C74 C77 -179.32(16) . ?
C73 C74 C75 C76 0.7(3) . ?
C77 C74 C75 C76 179.85(16) . ?
C74 C75 C76 C71 0.2(3) . ?
C72 C71 C76 C75 -1.5(3) . ?
B1 C71 C76 C75 -171.64(16) . ?
N52 B2 C81 C86 -158.60(15) . ?
N42 B2 C81 C86 81.03(19) . ?
N62 B2 C81 C86 -38.1(2) . ?
N52 B2 C81 C82 30.5(2) . ?
N42 B2 C81 C82 -89.86(19) . ?
N62 B2 C81 C82 151.05(15) . ?
C86 C81 C82 C83 3.8(2) . ?
B2 C81 C82 C83 175.00(16) . ?
C81 C82 C83 C84 -1.4(3) . ?
C82 C83 C84 C85 -1.6(3) . ?
C82 C83 C84 C87 -178.99(16) . ?
C83 C84 C85 C86 2.0(3) . ?
C87 C84 C85 C86 179.40(16) . ?
C84 C85 C86 C81 0.6(3) . ?
C82 C81 C86 C85 -3.4(3) . ?
B2 C81 C86 C85 -174.99(16) . ?
C12 C13 N11 N12 0.33(18) . ?
C14 C13 N11 N12 179.91(15) . ?
C12 C13 N11 Fe1 -175.98(13) . ?
C14 C13 N11 Fe1 3.6(3) . ?
N31 Fe1 N11 C13 -136.79(17) . ?
N31 Fe1 N11 C13 43.21(17) 3_566 ?
N21 Fe1 N11 C13 133.35(17) . ?
N21 Fe1 N11 C13 -46.65(17) 3_566 ?
N31 Fe1 N11 N12 47.11(11) . ?
N31 Fe1 N11 N12 -132.89(11) 3_566 ?
N21 Fe1 N11 N12 -42.75(11) . ?
N21 Fe1 N11 N12 137.25(11) 3_566 ?
C12 C11 N12 N11 0.65(19) . ?
C12 C11 N12 B1 -178.84(15) . ?
C13 N11 N12 C11 -0.61(17) . ?
Fe1 N11 N12 C11 176.63(11) . ?
C13 N11 N12 B1 178.92(14) . ?
Fe1 N11 N12 B1 -3.84(18) . ?
N32 B1 N12 C11 126.47(17) . ?
N22 B1 N12 C11 -120.74(17) . ?
C71 B1 N12 C11 5.3(2) . ?
N32 B1 N12 N11 -52.95(19) . ?
N22 B1 N12 N11 59.84(18) . ?
C71 B1 N12 N11 -174.08(13) . ?
C22 C23 N21 N22 2.22(18) . ?
C24 C23 N21 N22 -176.43(15) . ?
C22 C23 N21 Fe1 -162.92(12) . ?
C24 C23 N21 Fe1 18.4(3) . ?
N11 Fe1 N21 C23 33.93(15) 3_566 ?
N11 Fe1 N21 C23 -146.07(15) . ?
N31 Fe1 N21 C23 123.42(16) . ?
N31 Fe1 N21 C23 -56.58(16) 3_566 ?
N11 Fe1 N21 N22 -129.79(11) 3_566 ?
N11 Fe1 N21 N22 50.21(11) . ?
N31 Fe1 N21 N22 -40.31(11) . ?
N31 Fe1 N21 N22 139.69(11) 3_566 ?
C22 C21 N22 N21 1.89(19) . ?
C22 C21 N22 B1 173.19(16) . ?
C23 N21 N22 C21 -2.55(17) . ?
Fe1 N21 N22 C21 165.22(11) . ?
C23 N21 N22 B1 -175.33(14) . ?
Fe1 N21 N22 B1 -7.56(18) . ?
N32 B1 N22 C21 -105.92(19) . ?
N12 B1 N22 C21 138.32(17) . ?
C71 B1 N22 C21 18.6(3) . ?
N32 B1 N22 N21 64.88(17) . ?
N12 B1 N22 N21 -50.87(18) . ?
C71 B1 N22 N21 -170.57(14) . ?
C32 C33 N31 N32 -1.96(18) . ?
C34 C33 N31 N32 179.08(15) . ?
C32 C33 N31 Fe1 165.96(12) . ?
C34 C33 N31 Fe1 -13.0(3) . ?
N11 Fe1 N31 C33 -35.18(16) 3_566 ?
N11 Fe1 N31 C33 144.82(16) . ?
N21 Fe1 N31 C33 -125.03(16) . ?
N21 Fe1 N31 C33 54.97(16) 3_566 ?
N11 Fe1 N31 N32 131.73(11) 3_566 ?
N11 Fe1 N31 N32 -48.27(11) . ?
N21 Fe1 N31 N32 41.89(11) . ?
N21 Fe1 N31 N32 -138.11(11) 3_566 ?
C32 C31 N32 N31 -2.33(19) . ?
C32 C31 N32 B1 -172.84(16) . ?
C33 N31 N32 C31 2.65(17) . ?
Fe1 N31 N32 C31 -167.67(11) . ?
C33 N31 N32 B1 174.46(14) . ?
Fe1 N31 N32 B1 4.14(18) . ?
N22 B1 N32 C31 106.17(19) . ?
N12 B1 N32 C31 -138.59(17) . ?
C71 B1 N32 C31 -21.2(2) . ?
N22 B1 N32 N31 -63.60(17) . ?
N12 B1 N32 N31 51.63(18) . ?
C71 B1 N32 N31 169.03(13) . ?
C42 C43 N41 N42 0.25(19) . ?
C44 C43 N41 N42 179.43(16) . ?
C42 C43 N41 Fe2 178.77(13) . ?
C44 C43 N41 Fe2 -2.1(3) . ?
N61 Fe2 N41 C43 -134.27(17) . ?
N61 Fe2 N41 C43 45.73(17) 3_656 ?
N51 Fe2 N41 C43 -44.58(17) 3_656 ?
N51 Fe2 N41 C43 135.42(17) . ?
N61 Fe2 N41 N42 44.14(11) . ?
N61 Fe2 N41 N42 -135.86(11) 3_656 ?
N51 Fe2 N41 N42 133.83(11) 3_656 ?
N51 Fe2 N41 N42 -46.17(11) . ?
C42 C41 N42 N41 0.2(2) . ?
C42 C41 N42 B2 178.97(16) . ?
C43 N41 N42 C41 -0.28(18) . ?
Fe2 N41 N42 C41 -179.15(11) . ?
C43 N41 N42 B2 -179.17(14) . ?
Fe2 N41 N42 B2 1.96(18) . ?
N52 B2 N42 C41 -122.98(18) . ?
N62 B2 N42 C41 124.32(18) . ?
C81 B2 N42 C41 2.1(2) . ?
N52 B2 N42 N41 55.67(19) . ?
N62 B2 N42 N41 -57.03(18) . ?
C81 B2 N42 N41 -179.23(13) . ?
C52 C53 N51 N52 1.79(19) . ?
C54 C53 N51 N52 -177.25(15) . ?
C52 C53 N51 Fe2 -168.71(13) . ?
C54 C53 N51 Fe2 12.2(3) . ?
N41 Fe2 N51 C53 -142.10(16) . ?
N41 Fe2 N51 C53 37.90(16) 3_656 ?
N61 Fe2 N51 C53 127.90(16) . ?
N61 Fe2 N51 C53 -52.10(16) 3_656 ?
N41 Fe2 N51 N52 48.29(12) . ?
N41 Fe2 N51 N52 -131.71(12) 3_656 ?
N61 Fe2 N51 N52 -41.70(12) . ?
N61 Fe2 N51 N52 138.30(12) 3_656 ?
C52 C51 N52 N51 2.2(2) . ?
C52 C51 N52 B2 174.48(17) . ?
C53 N51 N52 C51 -2.48(18) . ?
Fe2 N51 N52 C51 169.72(11) . ?
C53 N51 N52 B2 -176.04(14) . ?
Fe2 N51 N52 B2 -3.85(18) . ?
N42 B2 N52 C51 135.19(18) . ?
N62 B2 N52 C51 -109.64(19) . ?
C81 B2 N52 C51 15.5(3) . ?
N42 B2 N52 N51 -53.06(18) . ?
N62 B2 N52 N51 62.11(17) . ?
C81 B2 N52 N51 -172.80(14) . ?
C62 C63 N61 N62 -1.85(18) . ?
C64 C63 N61 N62 178.37(15) . ?
C62 C63 N61 Fe2 166.01(12) . ?
C64 C63 N61 Fe2 -13.8(3) . ?
N41 Fe2 N61 C63 142.48(16) . ?
N41 Fe2 N61 C63 -37.52(16) 3_656 ?
N51 Fe2 N61 C63 52.03(16) 3_656 ?
N51 Fe2 N61 C63 -127.97(16) . ?
N41 Fe2 N61 N62 -50.71(12) . ?
N41 Fe2 N61 N62 129.29(12) 3_656 ?
N51 Fe2 N61 N62 -141.16(12) 3_656 ?
N51 Fe2 N61 N62 38.84(12) . ?
C62 C61 N62 N61 -2.33(19) . ?
C62 C61 N62 B2 -177.95(16) . ?
C63 N61 N62 C61 2.59(18) . ?
Fe2 N61 N62 C61 -167.58(11) . ?
C63 N61 N62 B2 178.87(14) . ?
Fe2 N61 N62 B2 8.71(18) . ?
N52 B2 N62 C61 109.70(19) . ?
N42 B2 N62 C61 -135.27(18) . ?
C81 B2 N62 C61 -17.0(2) . ?
N52 B2 N62 N61 -65.60(17) . ?
N42 B2 N62 N61 49.43(18) . ?
C81 B2 N62 N61 167.74(13) . ?
Fe2 N61 N62 C61 -167.58(11) . y
Fe2 N51 N52 C51 169.72(11) . y
Fe2 N41 N42 C41 -179.15(11) . y
Fe1 N31 N32 C31 -167.67(11) . y
Fe1 N21 N22 C21 165.22(11) . y
Fe1 N11 N12 C11 176.63(11) . y
